data_7209087
loop_
_publ_author_name
'Sanphui, Palash'
'Bolla, Geetha'
'Das, Uday'
'Mukherjee, Alok K.'
'Nangia, Ashwini'

_publ_section_title
;
 Acemetacin polymorphs: a rare case of carboxylic acid catemer and dimer
 synthons
;
_journal_issue 1
_journal_name_full CrystEngComm
_journal_page_first 34
_journal_paper_doi 10.1039/c2ce26534f
_journal_volume 15
_journal_year 2013
_chemical_formula_sum 'C21 H18 Cl N O6'
_chemical_formula_weight 415.81
_chemical_name_systematic
;
?
;
_space_group_IT_number 4
_symmetry_cell_setting monoclinic
_symmetry_space_group_name_Hall 'P 2yb'
_symmetry_space_group_name_H-M 'P 1 21 1'
_atom_sites_solution_hydrogens geom
_atom_sites_solution_primary direct
_atom_sites_solution_secondary difmap
_audit_creation_method SHELXL-97
_cell_angle_alpha 90.00
_cell_angle_beta 102.47(2)
_cell_angle_gamma 90.00
_cell_formula_units_Z 2
_cell_length_a 11.858(3)
_cell_length_b 4.8452(9)
_cell_length_c 16.785(3)
_cell_measurement_reflns_used 557
_cell_measurement_temperature 298(2)
_cell_measurement_theta_max 26.3116
_cell_measurement_theta_min 3.3348
_cell_volume 941.6(3)
_computing_structure_refinement 'SHELXL-97 (Sheldrick, 1997)'
_computing_structure_solution 'SHELXS-97 (Sheldrick, 1990)'
_diffrn_ambient_temperature 298(2)
_diffrn_measured_fraction_theta_full 0.995
_diffrn_measured_fraction_theta_max 0.995
_diffrn_measurement_device_type 'Xcalibur, Eos, Gemini'
_diffrn_measurement_method '\w scans'
_diffrn_radiation_monochromator graphite
_diffrn_radiation_source 'fine-focus sealed tube'
_diffrn_radiation_type MoK\a
_diffrn_radiation_wavelength 0.71073
_diffrn_reflns_av_R_equivalents 0.0630
_diffrn_reflns_av_sigmaI/netI 0.1925
_diffrn_reflns_limit_h_max 10
_diffrn_reflns_limit_h_min -14
_diffrn_reflns_limit_k_max 5
_diffrn_reflns_limit_k_min -6
_diffrn_reflns_limit_l_max 19
_diffrn_reflns_limit_l_min -20
_diffrn_reflns_number 3561
_diffrn_reflns_theta_full 26.37
_diffrn_reflns_theta_max 26.37
_diffrn_reflns_theta_min 3.34
_exptl_absorpt_coefficient_mu 0.243
_exptl_absorpt_correction_T_max 1.00000
_exptl_absorpt_correction_T_min 0.88964
_exptl_absorpt_correction_type multi-scan
_exptl_absorpt_process_details SADABS
_exptl_crystal_colour colorless
_exptl_crystal_density_diffrn 1.467
_exptl_crystal_density_method 'not measured'
_exptl_crystal_description needle
_exptl_crystal_F_000 432
_exptl_crystal_size_max 0.40
_exptl_crystal_size_mid 0.10
_exptl_crystal_size_min 0.08
_refine_diff_density_max 0.297
_refine_diff_density_min -0.265
_refine_diff_density_rms 0.064
_refine_ls_abs_structure_details 'Flack H D (1983), Acta Cryst. A39, 876-881'
_refine_ls_abs_structure_Flack 0.0(2)
_refine_ls_extinction_method none
_refine_ls_goodness_of_fit_ref 0.998
_refine_ls_hydrogen_treatment mixed
_refine_ls_matrix_type full
_refine_ls_number_parameters 268
_refine_ls_number_reflns 2846
_refine_ls_number_restraints 1
_refine_ls_restrained_S_all 0.998
_refine_ls_R_factor_all 0.1903
_refine_ls_R_factor_gt 0.0882
_refine_ls_shift/su_max 0.000
_refine_ls_shift/su_mean 0.000
_refine_ls_structure_factor_coef Fsqd
_refine_ls_weighting_details 'calc w=1/[\s^2^(Fo^2^)+(0.0292P)^2^+0.0000P] where P=(Fo^2^+2Fc^2^)/3'
_refine_ls_weighting_scheme calc
_refine_ls_wR_factor_gt 0.1219
_refine_ls_wR_factor_ref 0.1598
_reflns_number_gt 1298
_reflns_number_total 2846
_reflns_threshold_expression >2sigma(I)
_cod_data_source_file c2ce26534f.txt
_cod_data_source_block ACM_formI
_cod_original_sg_symbol_H-M P21
_cod_database_code 7209087

loop_
_symmetry_equiv_pos_as_xyz
'x, y, z'
'-x, y+1/2, -z'

loop_
_atom_site_label
_atom_site_type_symbol
_atom_site_fract_x
_atom_site_fract_y
_atom_site_fract_z
_atom_site_U_iso_or_equiv
_atom_site_adp_type
_atom_site_occupancy
_atom_site_symmetry_multiplicity
_atom_site_calc_flag
_atom_site_refinement_flags
Cl1 Cl -0.2432(2) 1.1007(7) -0.05933(17) 0.0801(11) Uani 1 1 d .
O6 O 0.3540(5) 0.0842(14) 0.5459(3) 0.0448(17) Uani 1 1 d .
O3 O 0.5624(5) 0.8330(12) 0.2575(3) 0.0351(16) Uani 1 1 d .
C11 C 0.2669(8) 0.5989(19) 0.3886(5) 0.031(2) Uani 1 1 d .
O2 O 0.4145(6) 0.5418(15) 0.2272(4) 0.059(2) Uani 1 1 d .
C12 C 0.1464(8) 0.5799(19) 0.3759(5) 0.033(2) Uani 1 1 d .
C14 C 0.1606(8) 0.2369(17) 0.4768(5) 0.038(2) Uani 1 1 d .
H14 H 0.1259 0.1178 0.5077 0.045 Uiso 1 1 calc R
O5 O 0.5791(6) 0.6420(14) 0.0541(4) 0.055(2) Uani 1 1 d .
O1 O -0.0849(6) 0.7507(17) 0.3258(4) 0.079(3) Uani 1 1 d .
C17 C 0.3018(8) -0.100(2) 0.5945(5) 0.051(3) Uani 1 1 d .
H17A H 0.2521 0.0028 0.6218 0.077 Uiso 1 1 calc R
H17B H 0.3610 -0.1891 0.6342 0.077 Uiso 1 1 calc R
H17C H 0.2573 -0.2367 0.5599 0.077 Uiso 1 1 calc R
C2 C -0.2006(8) 1.1759(19) 0.1034(7) 0.050(3) Uani 1 1 d .
H2 H -0.2560 1.3149 0.0937 0.059 Uiso 1 1 calc R
C15 C 0.2819(8) 0.2448(17) 0.4899(5) 0.032(2) Uani 1 1 d .
C13 C 0.0930(8) 0.4002(19) 0.4195(5) 0.042(3) Uani 1 1 d .
H13 H 0.0129 0.3904 0.4102 0.050 Uiso 1 1 calc R
O4 O 0.5066(8) 1.0092(16) 0.1054(5) 0.053(2) Uani 1 1 d .
C21 C 0.5596(8) 0.775(2) 0.1094(6) 0.036(2) Uani 1 1 d .
C6 C -0.0885(9) 0.830(2) 0.0535(6) 0.045(3) Uani 1 1 d .
H6 H -0.0702 0.7329 0.0101 0.054 Uiso 1 1 calc R
N1 N 0.0999(6) 0.7684(15) 0.3106(4) 0.0350(19) Uani 1 1 d .
C18 C 0.4124(7) 0.8900(19) 0.3278(5) 0.038(3) Uani 1 1 d .
H18A H 0.4113 1.0852 0.3148 0.046 Uiso 1 1 calc R
H18B H 0.4639 0.8644 0.3807 0.046 Uiso 1 1 calc R
C16 C 0.3342(8) 0.4256(16) 0.4459(5) 0.031(2) Uani 1 1 d .
H16 H 0.4143 0.4318 0.4544 0.037 Uiso 1 1 calc R
C4 C -0.0632(8) 0.9063(19) 0.1985(6) 0.038(3) Uani 1 1 d .
C20 C 0.6117(8) 0.6915(18) 0.1981(5) 0.041(3) Uani 1 1 d .
H20A H 0.6012 0.4945 0.2037 0.050 Uiso 1 1 calc R
H20B H 0.6941 0.7275 0.2095 0.050 Uiso 1 1 calc R
C19 C 0.4576(8) 0.7347(19) 0.2658(5) 0.032(2) Uani 1 1 d .
C3 C -0.1463(8) 1.102(2) 0.1823(6) 0.043(3) Uani 1 1 d .
H3 H -0.1680 1.1902 0.2258 0.052 Uiso 1 1 calc R
C7 C -0.0149(9) 0.804(2) 0.2847(6) 0.045(3) Uani 1 1 d .
C9 C 0.1812(7) 1.119(2) 0.2246(5) 0.045(3) Uani 1 1 d .
H9A H 0.2527 1.2184 0.2305 0.068 Uiso 1 1 calc R
H9B H 0.1211 1.2440 0.2313 0.068 Uiso 1 1 calc R
H9C H 0.1617 1.0375 0.1713 0.068 Uiso 1 1 calc R
C10 C 0.2943(7) 0.8017(17) 0.3329(5) 0.027(2) Uani 1 1 d .
C1 C -0.1692(8) 1.034(2) 0.0393(6) 0.050(3) Uani 1 1 d .
C8 C 0.1940(8) 0.8996(18) 0.2873(5) 0.031(2) Uani 1 1 d .
C5 C -0.0331(8) 0.765(2) 0.1340(6) 0.047(3) Uani 1 1 d .
H5 H 0.0235 0.6291 0.1442 0.057 Uiso 1 1 calc R
H4 H 0.469(13) 1.07(4) 0.066(8) 0.18(8) Uiso 1 1 d .

loop_
_atom_site_aniso_label
_atom_site_aniso_U_11
_atom_site_aniso_U_22
_atom_site_aniso_U_33
_atom_site_aniso_U_23
_atom_site_aniso_U_13
_atom_site_aniso_U_12
Cl1 0.062(2) 0.122(3) 0.0503(17) 0.024(2) -0.0008(16) 0.020(2)
O6 0.051(4) 0.045(4) 0.035(4) 0.008(4) 0.003(3) 0.002(4)
O3 0.035(4) 0.046(4) 0.026(3) -0.005(3) 0.011(3) -0.015(3)
C11 0.033(6) 0.030(5) 0.034(5) -0.015(5) 0.015(4) 0.000(5)
O2 0.057(5) 0.068(5) 0.059(5) -0.034(5) 0.033(4) -0.031(4)
C12 0.040(6) 0.033(5) 0.025(5) -0.002(5) 0.004(4) -0.009(6)
C14 0.032(6) 0.048(6) 0.036(6) 0.011(5) 0.012(5) -0.001(5)
O5 0.069(5) 0.066(5) 0.032(4) -0.026(4) 0.016(4) 0.003(4)
O1 0.039(5) 0.142(8) 0.061(5) 0.037(6) 0.022(4) 0.011(5)
C17 0.067(8) 0.051(7) 0.042(6) 0.010(6) 0.027(6) 0.023(6)
C2 0.029(6) 0.045(7) 0.073(8) 0.024(6) 0.007(6) 0.005(5)
C15 0.036(6) 0.035(6) 0.026(5) 0.007(5) 0.008(5) 0.015(5)
C13 0.033(6) 0.063(7) 0.034(6) 0.009(6) 0.016(5) -0.002(6)
O4 0.074(6) 0.051(5) 0.036(4) -0.002(4) 0.020(4) 0.013(4)
C21 0.033(6) 0.037(6) 0.044(6) 0.002(6) 0.022(5) -0.018(6)
C6 0.051(7) 0.043(6) 0.044(6) -0.005(6) 0.013(5) 0.012(6)
N1 0.027(5) 0.043(5) 0.036(5) 0.000(4) 0.009(4) -0.007(4)
C18 0.036(6) 0.054(7) 0.029(5) -0.004(5) 0.016(5) -0.004(5)
C16 0.025(5) 0.031(5) 0.039(6) -0.016(5) 0.009(5) -0.011(5)
C4 0.024(6) 0.042(6) 0.050(7) 0.001(5) 0.011(5) 0.002(5)
C20 0.041(6) 0.061(8) 0.025(5) 0.010(5) 0.014(5) 0.016(5)
C19 0.038(6) 0.031(5) 0.027(5) 0.002(5) 0.008(5) -0.010(5)
C3 0.044(6) 0.031(5) 0.059(7) 0.014(6) 0.022(5) 0.018(6)
C7 0.055(8) 0.040(6) 0.040(6) -0.007(5) 0.010(6) -0.005(6)
C9 0.035(6) 0.054(6) 0.048(6) 0.005(6) 0.011(5) -0.026(6)
C10 0.030(6) 0.024(5) 0.031(5) -0.008(4) 0.017(4) -0.002(5)
C1 0.032(6) 0.068(8) 0.049(7) 0.012(7) 0.008(5) -0.018(6)
C8 0.026(5) 0.030(5) 0.037(5) 0.007(5) 0.007(5) 0.009(5)
C5 0.034(6) 0.054(7) 0.048(7) 0.012(6) -0.003(5) 0.011(6)

loop_
_atom_type_symbol
_atom_type_description
_atom_type_scat_dispersion_real
_atom_type_scat_dispersion_imag
_atom_type_scat_source
C C 0.0033 0.0016 'International Tables Vol C Tables 4.2.6.8 and 6.1.1.4'
H H 0.0000 0.0000 'International Tables Vol C Tables 4.2.6.8 and 6.1.1.4'
N N 0.0061 0.0033 'International Tables Vol C Tables 4.2.6.8 and 6.1.1.4'
O O 0.0106 0.0060 'International Tables Vol C Tables 4.2.6.8 and 6.1.1.4'
Cl Cl 0.1484 0.1585 'International Tables Vol C Tables 4.2.6.8 and 6.1.1.4'

loop_
_geom_angle_atom_site_label_1
_geom_angle_atom_site_label_2
_geom_angle_atom_site_label_3
_geom_angle
C15 O6 C17 117.5(7)
C19 O3 C20 114.9(7)
C16 C11 C12 118.7(9)
C16 C11 C10 133.2(8)
C12 C11 C10 108.1(8)
C13 C12 C11 122.1(9)
C13 C12 N1 131.3(8)
C11 C12 N1 106.5(8)
C13 C14 C15 121.3(9)
C13 C14 H14 119.3
C15 C14 H14 119.3
O6 C17 H17A 109.5
O6 C17 H17B 109.5
H17A C17 H17B 109.5
O6 C17 H17C 109.5
H17A C17 H17C 109.5
H17B C17 H17C 109.5
C3 C2 C1 117.6(9)
C3 C2 H2 121.2
C1 C2 H2 121.2
O6 C15 C16 116.3(8)
O6 C15 C14 123.9(8)
C16 C15 C14 119.8(8)
C14 C13 C12 118.3(9)
C14 C13 H13 120.9
C12 C13 H13 120.9
C21 O4 H4 123(10)
O5 C21 O4 127.4(9)
O5 C21 C20 120.4(10)
O4 C21 C20 111.8(9)
C1 C6 C5 119.6(9)
C1 C6 H6 120.2
C5 C6 H6 120.2
C7 N1 C8 131.1(8)
C7 N1 C12 121.4(8)
C8 N1 C12 107.5(7)
C19 C18 C10 112.6(8)
C19 C18 H18A 109.1
C10 C18 H18A 109.1
C19 C18 H18B 109.1
C10 C18 H18B 109.1
H18A C18 H18B 107.8
C15 C16 C11 119.8(8)
C15 C16 H16 120.1
C11 C16 H16 120.1
C3 C4 C5 119.2(9)
C3 C4 C7 121.9(9)
C5 C4 C7 118.3(9)
O3 C20 C21 114.1(7)
O3 C20 H20A 108.7
C21 C20 H20A 108.7
O3 C20 H20B 108.7
C21 C20 H20B 108.7
H20A C20 H20B 107.6
O2 C19 O3 120.8(9)
O2 C19 C18 127.4(9)
O3 C19 C18 111.8(8)
C4 C3 C2 122.7(9)
C4 C3 H3 118.6
C2 C3 H3 118.6
O1 C7 N1 123.7(9)
O1 C7 C4 116.6(10)
N1 C7 C4 119.7(9)
C8 C9 H9A 109.5
C8 C9 H9B 109.5
H9A C9 H9B 109.5
C8 C9 H9C 109.5
H9A C9 H9C 109.5
H9B C9 H9C 109.5
C8 C10 C11 108.2(8)
C8 C10 C18 126.3(8)
C11 C10 C18 125.5(8)
C6 C1 C2 121.2(9)
C6 C1 Cl1 119.7(9)
C2 C1 Cl1 118.9(8)
C10 C8 N1 109.7(8)
C10 C8 C9 126.6(8)
N1 C8 C9 123.7(8)
C4 C5 C6 119.7(9)
C4 C5 H5 120.2
C6 C5 H5 120.2

loop_
_geom_bond_atom_site_label_1
_geom_bond_atom_site_label_2
_geom_bond_distance
Cl1 C1 1.728(10)
O6 C15 1.368(9)
O6 C17 1.437(9)
O3 C19 1.366(10)
O3 C20 1.435(9)
C11 C16 1.391(11)
C11 C12 1.402(11)
C11 C10 1.441(11)
O2 C19 1.188(10)
C12 C13 1.377(11)
C12 N1 1.442(10)
C14 C13 1.364(11)
C14 C15 1.407(11)
C14 H14 0.9300
O5 C21 1.193(10)
O1 C7 1.216(11)
C17 H17A 0.9600
C17 H17B 0.9600
C17 H17C 0.9600
C2 C3 1.390(12)
C2 C1 1.393(12)
C2 H2 0.9300
C15 C16 1.377(11)
C13 H13 0.9300
O4 C21 1.292(12)
O4 H4 0.77(14)
C21 C20 1.537(11)
C6 C1 1.364(13)
C6 C5 1.405(12)
C6 H6 0.9300
N1 C7 1.348(11)
N1 C8 1.411(10)
C18 C19 1.476(11)
C18 C10 1.484(11)
C18 H18A 0.9700
C18 H18B 0.9700
C16 H16 0.9300
C4 C3 1.351(11)
C4 C5 1.390(11)
C4 C7 1.520(12)
C20 H20A 0.9700
C20 H20B 0.9700
C3 H3 0.9300
C9 C8 1.481(11)
C9 H9A 0.9600
C9 H9B 0.9600
C9 H9C 0.9600
C10 C8 1.353(11)
C5 H5 0.9300
